data_7220985
loop_
_publ_author_name
'Dhokale, Bhausaheb'
'Jadhav, Thaksen'
'Mobin, Shaikh M.'
'Misra, Rajneesh'

_publ_section_title
;
 Synergistic effect of donors on tetracyanobutadine (TCBD) substituted
 ferrocenyl pyrenes
;
_journal_issue 71
_journal_name_full 'RSC Adv.'
_journal_page_first 57692
_journal_paper_doi 10.1039/C5RA11433K
_journal_volume 5
_journal_year 2015
_chemical_formula_sum 'C34 H22 Fe'
_chemical_formula_weight 486.37
_chemical_name_systematic
;
 ?
;
_space_group_IT_number 14
_symmetry_cell_setting monoclinic
_symmetry_space_group_name_Hall '-P 2yn'
_symmetry_space_group_name_H-M 'P 1 21/n 1'
_atom_sites_solution_hydrogens geom
_atom_sites_solution_primary direct
_atom_sites_solution_secondary difmap
_audit_creation_method SHELXL-97
_audit_update_record
;
2015-03-19 deposited with the CCDC.
2015-06-26 downloaded from the CCDC.
;
_cell_angle_alpha 90.00
_cell_angle_beta 90.696(3)
_cell_angle_gamma 90.00
_cell_formula_units_Z 4
_cell_length_a 7.7281(2)
_cell_length_b 10.2249(3)
_cell_length_c 29.6634(12)
_cell_measurement_reflns_used 4874
_cell_measurement_temperature 150(2)
_cell_measurement_theta_max 25.6090
_cell_measurement_theta_min 3.5620
_cell_volume 2343.80(13)
_computing_cell_refinement 'CrysAlis RED, Oxford Diffraction Ltd.,'
_computing_data_collection 'CrysAlis CCD, Oxford Diffraction Ltd.,'
_computing_data_reduction 'CrysAlis RED, Oxford Diffraction Ltd.,'
_computing_molecular_graphics Ortep3
_computing_publication_material Shelx97
_computing_structure_refinement 'SHELXL-97 (Sheldrick, 1997)'
_computing_structure_solution 'SHELXS-97 (Sheldrick, 1997)'
_diffrn_ambient_temperature 150(2)
_diffrn_detector_area_resol_mean 15.9948
_diffrn_measured_fraction_theta_full 0.998
_diffrn_measured_fraction_theta_max 0.998
_diffrn_measurement_device_type 'OXFORD DIFFRACTION SUPER NOVA'
_diffrn_measurement_method \w/q-scan
_diffrn_radiation_monochromator graphite
_diffrn_radiation_source 'Micro-Focus (Mo) X-ray Source'
_diffrn_radiation_type MoK\a
_diffrn_radiation_wavelength 0.71073
_diffrn_reflns_av_R_equivalents 0.0372
_diffrn_reflns_av_sigmaI/netI 0.0309
_diffrn_reflns_limit_h_max 9
_diffrn_reflns_limit_h_min -9
_diffrn_reflns_limit_k_max 12
_diffrn_reflns_limit_k_min -9
_diffrn_reflns_limit_l_max 35
_diffrn_reflns_limit_l_min -35
_diffrn_reflns_number 16811
_diffrn_reflns_theta_full 24.99
_diffrn_reflns_theta_max 24.99
_diffrn_reflns_theta_min 3.30
_exptl_absorpt_coefficient_mu 0.665
_exptl_absorpt_correction_T_max 0.8897
_exptl_absorpt_correction_T_min 0.8462
_exptl_absorpt_correction_type multi-scan
_exptl_absorpt_process_details
;
CrysAlis RED, Oxford Diffraction Ltd.,
Version 1.171.31.7 (release 18-10-2006 CrysAlis171 .NET)
(compiled Oct 18 2006,16:28:17)
Empirical absorption correction using spherical harmonics,
 implemented in SCALE3 ABSPACK scaling algorithm.
;
_exptl_crystal_colour yellow
_exptl_crystal_density_diffrn 1.378
_exptl_crystal_density_method 'not measured'
_exptl_crystal_description block
_exptl_crystal_F_000 1008
_exptl_crystal_size_max 0.26
_exptl_crystal_size_mid 0.21
_exptl_crystal_size_min 0.18
_refine_diff_density_max 0.256
_refine_diff_density_min -0.259
_refine_diff_density_rms 0.039
_refine_ls_extinction_method none
_refine_ls_goodness_of_fit_ref 1.069
_refine_ls_hydrogen_treatment riding
_refine_ls_matrix_type full
_refine_ls_number_parameters 316
_refine_ls_number_reflns 4114
_refine_ls_number_restraints 0
_refine_ls_restrained_S_all 1.069
_refine_ls_R_factor_all 0.0493
_refine_ls_R_factor_gt 0.0353
_refine_ls_shift/su_max 0.001
_refine_ls_shift/su_mean 0.000
_refine_ls_structure_factor_coef Fsqd
_refine_ls_weighting_details 'calc w=1/[\s^2^(Fo^2^)+(0.0320P)^2^+0.8458P] where P=(Fo^2^+2Fc^2^)/3'
_refine_ls_weighting_scheme calc
_refine_ls_wR_factor_gt 0.0817
_refine_ls_wR_factor_ref 0.0895
_reflns_number_gt 3307
_reflns_number_total 4114
_reflns_threshold_expression >2sigma(I)
_cod_data_source_file c5ra11433k2.cif
_cod_data_source_block rm061
_cod_depositor_comments
;
The following automatic conversions were performed:

'_symmetry_cell_setting' value 'Monoclinic' changed to 'monoclinic'
according to
/usr/data/users/saulius/crontab/automatic-downloads/rss-feeds/RSC/lib/dictionaries/cif_core.dic
dictionary named 'cif_core.dic' version 2.4.2 from 2011-04-26.

Automatic conversion script
Id: cif_fix_values 3271 2015-04-21 07:52:19Z andrius 
;
_cod_original_sg_symbol_H-M 'P 21/n'
_cod_database_code 7220985

loop_
_symmetry_equiv_pos_as_xyz
'x, y, z'
'-x+1/2, y+1/2, -z+1/2'
'-x, -y, -z'
'x-1/2, -y-1/2, z-1/2'

loop_
_atom_site_label
_atom_site_type_symbol
_atom_site_fract_x
_atom_site_fract_y
_atom_site_fract_z
_atom_site_U_iso_or_equiv
_atom_site_adp_type
_atom_site_occupancy
_atom_site_symmetry_multiplicity
_atom_site_calc_flag
_atom_site_refinement_flags
Fe1 Fe 0.97627(4) 0.32328(3) 0.785176(11) 0.04245(12) Uani 1 1 d .
C1 C 1.0687(3) 0.6233(3) 0.60213(9) 0.0551(6) Uani 1 1 d .
C2 C 0.9973(3) 0.7002(3) 0.57798(9) 0.0571(7) Uani 1 1 d .
C3 C 0.9102(3) 0.7884(3) 0.54776(8) 0.0514(6) Uani 1 1 d .
C4 C 0.8565(3) 0.7427(3) 0.50536(9) 0.0578(7) Uani 1 1 d .
H4 H 0.8777 0.6542 0.4974 0.069 Uiso 1 1 calc R
C5 C 0.7737(3) 0.8239(3) 0.47506(9) 0.0578(7) Uani 1 1 d .
H5 H 0.7386 0.7906 0.4465 0.069 Uiso 1 1 calc R
C6 C 0.7405(3) 0.9543(3) 0.48564(8) 0.0507(6) Uani 1 1 d .
C7 C 0.6544(3) 1.0406(3) 0.45465(9) 0.0629(7) Uani 1 1 d .
H7 H 0.6156 1.0080 0.4263 0.076 Uiso 1 1 calc R
C8 C 0.6276(3) 1.1663(3) 0.46492(10) 0.0682(8) Uani 1 1 d .
H8 H 0.5701 1.2209 0.4436 0.082 Uiso 1 1 calc R
C9 C 0.6827(3) 1.2207(3) 0.50685(10) 0.0602(7) Uani 1 1 d .
C10 C 0.6607(4) 1.3520(3) 0.51801(13) 0.0796(9) Uani 1 1 d .
H10 H 0.6046 1.4087 0.4971 0.096 Uiso 1 1 calc R
C11 C 0.7180(4) 1.4010(3) 0.55836(14) 0.0871(10) Uani 1 1 d .
H11 H 0.7023 1.4912 0.5648 0.104 Uiso 1 1 calc R
C12 C 0.7986(4) 1.3212(3) 0.58996(12) 0.0780(9) Uani 1 1 d .
H12 H 0.8367 1.3569 0.6179 0.094 Uiso 1 1 calc R
C13 C 0.8243(3) 1.1883(3) 0.58090(9) 0.0593(7) Uani 1 1 d .
C14 C 0.9104(4) 1.1016(3) 0.61178(9) 0.0672(8) Uani 1 1 d .
H14 H 0.9502 1.1344 0.6400 0.081 Uiso 1 1 calc R
C15 C 0.9362(3) 0.9746(3) 0.60173(8) 0.0595(7) Uani 1 1 d .
H15 H 0.9935 0.9201 0.6231 0.071 Uiso 1 1 calc R
C16 C 0.8793(3) 0.9198(2) 0.55962(8) 0.0468(6) Uani 1 1 d .
C17 C 0.7950(3) 1.0032(2) 0.52813(8) 0.0465(6) Uani 1 1 d .
C18 C 0.7656(3) 1.1368(3) 0.53900(9) 0.0518(6) Uani 1 1 d .
C19 C 1.1533(3) 0.5295(2) 0.63084(8) 0.0488(6) Uani 1 1 d .
C20 C 1.2732(4) 0.4410(3) 0.61319(10) 0.0642(7) Uani 1 1 d .
H20 H 1.3018 0.4440 0.5822 0.077 Uiso 1 1 calc R
C21 C 1.3490(4) 0.3500(3) 0.64117(10) 0.0695(8) Uani 1 1 d .
H21 H 1.4289 0.2891 0.6291 0.083 Uiso 1 1 calc R
C22 C 1.3111(3) 0.3454(2) 0.68633(9) 0.0573(7) Uani 1 1 d .
H22 H 1.3649 0.2812 0.7049 0.069 Uiso 1 1 calc R
C23 C 1.1947(3) 0.4337(2) 0.70531(8) 0.0415(5) Uani 1 1 d .
C24 C 1.1162(3) 0.5242(2) 0.67657(8) 0.0460(6) Uani 1 1 d .
H24 H 1.0349 0.5842 0.6886 0.055 Uiso 1 1 calc R
C25 C 1.1588(3) 0.4333(2) 0.75373(8) 0.0429(5) Uani 1 1 d .
C26 C 1.0387(3) 0.5145(2) 0.77688(8) 0.0491(6) Uani 1 1 d .
H26 H 0.9677 0.5799 0.7635 0.059 Uiso 1 1 calc R
C27 C 1.0433(4) 0.4812(3) 0.82317(9) 0.0602(7) Uani 1 1 d .
H27 H 0.9757 0.5200 0.8461 0.072 Uiso 1 1 calc R
C28 C 1.1660(3) 0.3800(3) 0.82932(9) 0.0631(7) Uani 1 1 d .
H28 H 1.1954 0.3392 0.8571 0.076 Uiso 1 1 calc R
C29 C 1.2368(3) 0.3503(2) 0.78709(9) 0.0527(6) Uani 1 1 d .
H29 H 1.3224 0.2858 0.7816 0.063 Uiso 1 1 calc R
C30 C 0.8100(6) 0.2522(4) 0.73832(13) 0.0956(13) Uani 1 1 d .
H30 H 0.7992 0.2824 0.7081 0.115 Uiso 1 1 calc R
C31 C 0.7197(4) 0.2997(3) 0.77530(18) 0.0902(12) Uani 1 1 d .
H31 H 0.6366 0.3681 0.7750 0.108 Uiso 1 1 calc R
C32 C 0.7747(4) 0.2275(3) 0.81290(12) 0.0799(10) Uani 1 1 d .
H32 H 0.7362 0.2379 0.8430 0.096 Uiso 1 1 calc R
C33 C 0.8954(4) 0.1384(3) 0.79809(14) 0.0808(10) Uani 1 1 d .
H33 H 0.9539 0.0759 0.8164 0.097 Uiso 1 1 calc R
C34 C 0.9168(5) 0.1545(4) 0.75323(15) 0.0901(11) Uani 1 1 d .
H34 H 0.9937 0.1057 0.7350 0.108 Uiso 1 1 calc R

loop_
_atom_site_aniso_label
_atom_site_aniso_U_11
_atom_site_aniso_U_22
_atom_site_aniso_U_33
_atom_site_aniso_U_23
_atom_site_aniso_U_13
_atom_site_aniso_U_12
Fe1 0.03800(19) 0.0392(2) 0.0500(2) 0.00190(15) -0.00192(14) -0.00329(14)
C1 0.0563(15) 0.0532(16) 0.0558(16) 0.0062(13) 0.0037(13) -0.0037(12)
C2 0.0564(16) 0.0606(17) 0.0544(16) 0.0112(13) 0.0069(13) -0.0021(13)
C3 0.0482(14) 0.0610(17) 0.0452(14) 0.0093(12) 0.0057(11) -0.0018(11)
C4 0.0580(16) 0.0600(17) 0.0557(17) -0.0003(13) 0.0061(13) -0.0038(13)
C5 0.0581(16) 0.0725(19) 0.0428(14) -0.0019(13) -0.0003(12) -0.0079(13)
C6 0.0411(13) 0.0693(18) 0.0417(14) 0.0082(12) 0.0023(10) -0.0058(12)
C7 0.0490(15) 0.089(2) 0.0509(16) 0.0136(15) -0.0036(12) -0.0048(14)
C8 0.0482(15) 0.089(2) 0.068(2) 0.0286(17) 0.0000(13) 0.0030(15)
C9 0.0452(14) 0.0630(18) 0.073(2) 0.0135(15) 0.0113(13) 0.0002(12)
C10 0.068(2) 0.068(2) 0.103(3) 0.0189(19) 0.0166(18) 0.0063(16)
C11 0.082(2) 0.060(2) 0.120(3) 0.001(2) 0.025(2) 0.0001(17)
C12 0.079(2) 0.068(2) 0.087(2) -0.0113(18) 0.0187(18) -0.0131(17)
C13 0.0553(15) 0.0625(18) 0.0603(17) -0.0013(14) 0.0129(13) -0.0086(13)
C14 0.0747(19) 0.079(2) 0.0481(16) -0.0082(15) 0.0033(14) -0.0129(16)
C15 0.0594(16) 0.077(2) 0.0417(15) 0.0083(13) -0.0008(12) -0.0047(14)
C16 0.0413(13) 0.0595(16) 0.0399(13) 0.0073(11) 0.0055(10) -0.0063(11)
C17 0.0359(12) 0.0600(16) 0.0437(14) 0.0067(11) 0.0062(10) -0.0062(10)
C18 0.0385(13) 0.0587(16) 0.0585(16) 0.0061(13) 0.0099(11) -0.0058(11)
C19 0.0536(14) 0.0402(13) 0.0526(15) 0.0035(11) 0.0004(12) -0.0042(11)
C20 0.0767(19) 0.0598(18) 0.0564(17) -0.0030(14) 0.0122(14) 0.0043(14)
C21 0.080(2) 0.0566(18) 0.072(2) -0.0059(15) 0.0145(16) 0.0204(15)
C22 0.0596(16) 0.0434(15) 0.0688(19) 0.0048(12) 0.0018(13) 0.0122(12)
C23 0.0374(12) 0.0327(12) 0.0545(15) 0.0029(10) -0.0008(10) -0.0054(9)
C24 0.0435(13) 0.0381(13) 0.0564(15) 0.0015(11) 0.0021(11) -0.0007(10)
C25 0.0357(12) 0.0359(13) 0.0569(15) 0.0024(10) -0.0061(10) -0.0055(9)
C26 0.0537(14) 0.0366(13) 0.0568(16) -0.0015(11) -0.0039(12) -0.0047(10)
C27 0.0677(17) 0.0613(17) 0.0513(17) -0.0107(13) -0.0044(13) -0.0113(14)
C28 0.0565(16) 0.077(2) 0.0558(17) 0.0085(14) -0.0179(14) -0.0112(14)
C29 0.0364(13) 0.0578(16) 0.0637(17) 0.0096(13) -0.0094(12) -0.0044(11)
C30 0.096(3) 0.113(3) 0.077(2) 0.016(2) -0.027(2) -0.065(2)
C31 0.0370(15) 0.056(2) 0.177(4) 0.005(2) -0.021(2) -0.0070(13)
C32 0.068(2) 0.084(2) 0.089(2) -0.0127(19) 0.0296(18) -0.0325(18)
C33 0.073(2) 0.0466(18) 0.122(3) 0.0196(18) -0.004(2) -0.0135(15)
C34 0.081(2) 0.075(2) 0.115(3) -0.040(2) 0.023(2) -0.0315(19)

loop_
_atom_type_symbol
_atom_type_description
_atom_type_scat_dispersion_real
_atom_type_scat_dispersion_imag
_atom_type_scat_source
C C 0.0033 0.0016 'International Tables Vol C Tables 4.2.6.8 and 6.1.1.4'
H H 0.0000 0.0000 'International Tables Vol C Tables 4.2.6.8 and 6.1.1.4'
Fe Fe 0.3463 0.8444 'International Tables Vol C Tables 4.2.6.8 and 6.1.1.4'

loop_
_geom_angle_atom_site_label_1
_geom_angle_atom_site_label_2
_geom_angle_atom_site_label_3
_geom_angle
C31 Fe1 C30 40.47(15)
C31 Fe1 C34 67.14(15)
C30 Fe1 C34 39.56(15)
C31 Fe1 C32 40.55(14)
C30 Fe1 C32 67.58(14)
C34 Fe1 C32 66.73(14)
C31 Fe1 C33 67.12(13)
C30 Fe1 C33 66.38(15)
C34 Fe1 C33 39.05(14)
C32 Fe1 C33 39.81(13)
C31 Fe1 C26 109.44(12)
C30 Fe1 C26 114.46(14)
C34 Fe1 C26 145.05(15)
C32 Fe1 C26 134.52(13)
C33 Fe1 C26 174.10(14)
C31 Fe1 C27 114.79(14)
C30 Fe1 C27 145.51(18)
C34 Fe1 C27 173.84(16)
C32 Fe1 C27 110.57(12)
C33 Fe1 C27 135.44(14)
C26 Fe1 C27 40.76(10)
C31 Fe1 C29 173.18(16)
C30 Fe1 C29 133.70(16)
C34 Fe1 C29 110.45(13)
C32 Fe1 C29 145.27(14)
C33 Fe1 C29 115.40(12)
C26 Fe1 C29 68.60(10)
C27 Fe1 C29 68.32(11)
C31 Fe1 C28 145.71(17)
C30 Fe1 C28 173.03(18)
C34 Fe1 C28 134.65(16)
C32 Fe1 C28 115.33(13)
C33 Fe1 C28 111.39(13)
C26 Fe1 C28 68.49(11)
C27 Fe1 C28 40.64(11)
C29 Fe1 C28 40.42(10)
C31 Fe1 C25 133.19(14)
C30 Fe1 C25 108.78(12)
C34 Fe1 C25 114.31(13)
C32 Fe1 C25 173.42(13)
C33 Fe1 C25 144.77(13)
C26 Fe1 C25 41.07(9)
C27 Fe1 C25 69.05(10)
C29 Fe1 C25 41.15(9)
C28 Fe1 C25 68.95(10)
C2 C1 C19 179.2(3)
C1 C2 C3 177.7(3)
C4 C3 C16 119.6(2)
C4 C3 C2 118.9(2)
C16 C3 C2 121.5(2)
C5 C4 C3 121.0(3)
C5 C4 H4 119.5
C3 C4 H4 119.5
C4 C5 C6 121.1(2)
C4 C5 H5 119.5
C6 C5 H5 119.5
C5 C6 C17 119.0(2)
C5 C6 C7 122.0(2)
C17 C6 C7 119.0(2)
C8 C7 C6 121.2(3)
C8 C7 H7 119.4
C6 C7 H7 119.4
C7 C8 C9 121.9(3)
C7 C8 H8 119.0
C9 C8 H8 119.0
C10 C9 C8 123.2(3)
C10 C9 C18 118.4(3)
C8 C9 C18 118.4(3)
C11 C10 C9 121.5(3)
C11 C10 H10 119.3
C9 C10 H10 119.3
C10 C11 C12 121.0(3)
C10 C11 H11 119.5
C12 C11 H11 119.5
C11 C12 C13 120.4(3)
C11 C12 H12 119.8
C13 C12 H12 119.8
C12 C13 C18 119.0(3)
C12 C13 C14 122.9(3)
C18 C13 C14 118.1(2)
C15 C14 C13 121.6(3)
C15 C14 H14 119.2
C13 C14 H14 119.2
C14 C15 C16 121.7(3)
C14 C15 H15 119.2
C16 C15 H15 119.2
C3 C16 C17 119.1(2)
C3 C16 C15 122.6(2)
C17 C16 C15 118.2(2)
C6 C17 C16 120.2(2)
C6 C17 C18 119.6(2)
C16 C17 C18 120.1(2)
C13 C18 C17 120.3(2)
C13 C18 C9 119.8(3)
C17 C18 C9 119.8(2)
C24 C19 C20 119.0(2)
C24 C19 C1 120.5(2)
C20 C19 C1 120.6(2)
C21 C20 C19 119.4(3)
C21 C20 H20 120.3
C19 C20 H20 120.3
C20 C21 C22 121.2(2)
C20 C21 H21 119.4
C22 C21 H21 119.4
C21 C22 C23 121.0(2)
C21 C22 H22 119.5
C23 C22 H22 119.5
C24 C23 C22 117.4(2)
C24 C23 C25 121.0(2)
C22 C23 C25 121.5(2)
C19 C24 C23 122.0(2)
C19 C24 H24 119.0
C23 C24 H24 119.0
C26 C25 C29 106.4(2)
C26 C25 C23 127.0(2)
C29 C25 C23 126.6(2)
C26 C25 Fe1 69.10(13)
C29 C25 Fe1 69.18(13)
C23 C25 Fe1 126.15(15)
C27 C26 C25 108.6(2)
C27 C26 Fe1 69.74(14)
C25 C26 Fe1 69.82(13)
C27 C26 H26 125.7
C25 C26 H26 125.7
Fe1 C26 H26 126.3
C28 C27 C26 108.1(2)
C28 C27 Fe1 69.89(15)
C26 C27 Fe1 69.50(14)
C28 C27 H27 126.0
C26 C27 H27 126.0
Fe1 C27 H27 126.2
C29 C28 C27 108.1(2)
C29 C28 Fe1 69.58(14)
C27 C28 Fe1 69.47(14)
C29 C28 H28 126.0
C27 C28 H28 126.0
Fe1 C28 H28 126.6
C28 C29 C25 108.8(2)
C28 C29 Fe1 70.00(14)
C25 C29 Fe1 69.67(12)
C28 C29 H29 125.6
C25 C29 H29 125.6
Fe1 C29 H29 126.3
C34 C30 C31 107.8(3)
C34 C30 Fe1 70.31(19)
C31 C30 Fe1 69.70(18)
C34 C30 H30 126.1
C31 C30 H30 126.1
Fe1 C30 H30 125.5
C30 C31 C32 107.1(3)
C30 C31 Fe1 69.83(17)
C32 C31 Fe1 70.03(16)
C30 C31 H31 126.5
C32 C31 H31 126.5
Fe1 C31 H31 125.3
C33 C32 C31 107.1(3)
C33 C32 Fe1 70.34(17)
C31 C32 Fe1 69.42(17)
C33 C32 H32 126.4
C31 C32 H32 126.4
Fe1 C32 H32 125.4
C34 C33 C32 108.9(3)
C34 C33 Fe1 70.07(18)
C32 C33 Fe1 69.86(17)
C34 C33 H33 125.6
C32 C33 H33 125.6
Fe1 C33 H33 126.1
C33 C34 C30 109.1(3)
C33 C34 Fe1 70.89(18)
C30 C34 Fe1 70.13(19)
C33 C34 H34 125.4
C30 C34 H34 125.4
Fe1 C34 H34 125.1

loop_
_geom_bond_atom_site_label_1
_geom_bond_atom_site_label_2
_geom_bond_distance
Fe1 C31 2.015(3)
Fe1 C30 2.017(3)
Fe1 C34 2.019(3)
Fe1 C32 2.023(3)
Fe1 C33 2.029(3)
Fe1 C26 2.029(2)
Fe1 C27 2.032(3)
Fe1 C29 2.032(2)
Fe1 C28 2.038(3)
Fe1 C25 2.039(2)
C1 C2 1.194(3)
C1 C19 1.435(3)
C2 C3 1.433(3)
C3 C4 1.400(3)
C3 C16 1.410(3)
C4 C5 1.376(3)
C4 H4 0.9500
C5 C6 1.394(4)
C5 H5 0.9500
C6 C17 1.415(3)
C6 C7 1.432(3)
C7 C8 1.338(4)
C7 H7 0.9500
C8 C9 1.423(4)
C8 H8 0.9500
C9 C10 1.394(4)
C9 C18 1.428(4)
C10 C11 1.366(5)
C10 H10 0.9500
C11 C12 1.385(4)
C11 H11 0.9500
C12 C13 1.400(4)
C12 H12 0.9500
C13 C18 1.419(4)
C13 C14 1.433(4)
C14 C15 1.348(4)
C14 H14 0.9500
C15 C16 1.433(3)
C15 H15 0.9500
C16 C17 1.418(3)
C17 C18 1.422(3)
C19 C24 1.391(3)
C19 C20 1.401(3)
C20 C21 1.373(4)
C20 H20 0.9500
C21 C22 1.376(4)
C21 H21 0.9500
C22 C23 1.398(3)
C22 H22 0.9500
C23 C24 1.393(3)
C23 C25 1.466(3)
C24 H24 0.9500
C25 C26 1.427(3)
C25 C29 1.431(3)
C26 C27 1.414(3)
C26 H26 0.9500
C27 C28 1.414(4)
C27 H27 0.9500
C28 C29 1.406(4)
C28 H28 0.9500
C29 H29 0.9500
C30 C34 1.366(5)
C30 C31 1.394(5)
C30 H30 0.9500
C31 C32 1.399(5)
C31 H31 0.9500
C32 C33 1.379(4)
C32 H32 0.9500
C33 C34 1.353(5)
C33 H33 0.9500
C34 H34 0.9500

loop_
_geom_torsion_atom_site_label_1
_geom_torsion_atom_site_label_2
_geom_torsion_atom_site_label_3
_geom_torsion_atom_site_label_4
_geom_torsion
C19 C1 C2 C3 -19(29)
C1 C2 C3 C4 -7(7)
C1 C2 C3 C16 174(100)
C16 C3 C4 C5 -0.2(4)
C2 C3 C4 C5 -179.5(2)
C3 C4 C5 C6 0.0(4)
C4 C5 C6 C17 0.6(4)
C4 C5 C6 C7 -179.9(2)
C5 C6 C7 C8 -178.3(2)
C17 C6 C7 C8 1.2(4)
C6 C7 C8 C9 0.0(4)
C7 C8 C9 C10 178.3(3)
C7 C8 C9 C18 -1.4(4)
C8 C9 C10 C11 -178.9(3)
C18 C9 C10 C11 0.7(4)
C9 C10 C11 C12 -0.8(5)
C10 C11 C12 C13 0.6(5)
C11 C12 C13 C18 -0.3(4)
C11 C12 C13 C14 178.5(3)
C12 C13 C14 C15 -178.7(3)
C18 C13 C14 C15 0.2(4)
C13 C14 C15 C16 0.2(4)
C4 C3 C16 C17 -0.2(3)
C2 C3 C16 C17 179.0(2)
C4 C3 C16 C15 -177.6(2)
C2 C3 C16 C15 1.6(4)
C14 C15 C16 C3 177.8(2)
C14 C15 C16 C17 0.4(4)
C5 C6 C17 C16 -1.1(3)
C7 C6 C17 C16 179.5(2)
C5 C6 C17 C18 178.6(2)
C7 C6 C17 C18 -0.9(3)
C3 C16 C17 C6 0.9(3)
C15 C16 C17 C6 178.4(2)
C3 C16 C17 C18 -178.8(2)
C15 C16 C17 C18 -1.2(3)
C12 C13 C18 C17 177.9(2)
C14 C13 C18 C17 -1.1(4)
C12 C13 C18 C9 0.3(4)
C14 C13 C18 C9 -178.6(2)
C6 C17 C18 C13 -178.0(2)
C16 C17 C18 C13 1.6(3)
C6 C17 C18 C9 -0.5(3)
C16 C17 C18 C9 179.1(2)
C10 C9 C18 C13 -0.5(4)
C8 C9 C18 C13 179.1(2)
C10 C9 C18 C17 -178.0(2)
C8 C9 C18 C17 1.6(3)
C2 C1 C19 C24 -112(24)
C2 C1 C19 C20 67(25)
C24 C19 C20 C21 1.1(4)
C1 C19 C20 C21 -178.3(3)
C19 C20 C21 C22 -1.0(4)
C20 C21 C22 C23 -0.3(4)
C21 C22 C23 C24 1.3(4)
C21 C22 C23 C25 -177.4(2)
C20 C19 C24 C23 0.0(3)
C1 C19 C24 C23 179.4(2)
C22 C23 C24 C19 -1.2(3)
C25 C23 C24 C19 177.6(2)
C24 C23 C25 C26 3.8(3)
C22 C23 C25 C26 -177.5(2)
C24 C23 C25 C29 -176.7(2)
C22 C23 C25 C29 2.0(3)
C24 C23 C25 Fe1 93.7(2)
C22 C23 C25 Fe1 -87.6(3)
C31 Fe1 C25 C26 67.5(2)
C30 Fe1 C25 C26 106.0(2)
C34 Fe1 C25 C26 148.27(19)
C32 Fe1 C25 C26 50.6(10)
C33 Fe1 C25 C26 -178.6(2)
C27 Fe1 C25 C26 -37.34(14)
C29 Fe1 C25 C26 -118.0(2)
C28 Fe1 C25 C26 -81.01(16)
C31 Fe1 C25 C29 -174.5(2)
C30 Fe1 C25 C29 -136.0(2)
C34 Fe1 C25 C29 -93.8(2)
C32 Fe1 C25 C29 168.5(10)
C33 Fe1 C25 C29 -60.7(3)
C26 Fe1 C25 C29 118.0(2)
C27 Fe1 C25 C29 80.63(16)
C28 Fe1 C25 C29 36.95(16)
C31 Fe1 C25 C23 -53.7(3)
C30 Fe1 C25 C23 -15.3(3)
C34 Fe1 C25 C23 27.0(3)
C32 Fe1 C25 C23 -70.7(11)
C33 Fe1 C25 C23 60.1(3)
C26 Fe1 C25 C23 -121.2(2)
C27 Fe1 C25 C23 -158.6(2)
C29 Fe1 C25 C23 120.8(3)
C28 Fe1 C25 C23 157.7(2)
C29 C25 C26 C27 -0.2(3)
C23 C25 C26 C27 179.4(2)
Fe1 C25 C26 C27 59.15(16)
C29 C25 C26 Fe1 -59.39(15)
C23 C25 C26 Fe1 120.2(2)
C31 Fe1 C26 C27 105.8(2)
C30 Fe1 C26 C27 149.2(2)
C34 Fe1 C26 C27 -176.6(2)
C32 Fe1 C26 C27 67.3(2)
C33 Fe1 C26 C27 52.4(13)
C29 Fe1 C26 C27 -81.20(17)
C28 Fe1 C26 C27 -37.62(16)
C25 Fe1 C26 C27 -119.8(2)
C31 Fe1 C26 C25 -134.4(2)
C30 Fe1 C26 C25 -90.9(2)
C34 Fe1 C26 C25 -56.8(3)
C32 Fe1 C26 C25 -172.87(18)
C33 Fe1 C26 C25 172.2(12)
C27 Fe1 C26 C25 119.8(2)
C29 Fe1 C26 C25 38.63(14)
C28 Fe1 C26 C25 82.21(16)
C25 C26 C27 C28 0.3(3)
Fe1 C26 C27 C28 59.46(18)
C25 C26 C27 Fe1 -59.20(16)
C31 Fe1 C27 C28 149.2(2)
C30 Fe1 C27 C28 -174.6(2)
C34 Fe1 C27 C28 42.3(12)
C32 Fe1 C27 C28 105.3(2)
C33 Fe1 C27 C28 67.4(2)
C26 Fe1 C27 C28 -119.3(2)
C29 Fe1 C27 C28 -37.37(16)
C25 Fe1 C27 C28 -81.69(17)
C31 Fe1 C27 C26 -91.5(2)
C30 Fe1 C27 C26 -55.3(3)
C34 Fe1 C27 C26 161.6(11)
C32 Fe1 C27 C26 -135.36(18)
C33 Fe1 C27 C26 -173.34(17)
C29 Fe1 C27 C26 81.94(16)
C28 Fe1 C27 C26 119.3(2)
C25 Fe1 C27 C26 37.61(14)
C26 C27 C28 C29 -0.2(3)
Fe1 C27 C28 C29 59.05(18)
C26 C27 C28 Fe1 -59.22(17)
C31 Fe1 C28 C29 -175.1(2)
C30 Fe1 C28 C29 34.5(11)
C34 Fe1 C28 C29 66.3(2)
C32 Fe1 C28 C29 147.84(18)
C33 Fe1 C28 C29 104.51(19)
C26 Fe1 C28 C29 -81.83(16)
C27 Fe1 C28 C29 -119.6(2)
C25 Fe1 C28 C29 -37.60(15)
C31 Fe1 C28 C27 -55.5(3)
C30 Fe1 C28 C27 154.1(10)
C34 Fe1 C28 C27 -174.2(2)
C32 Fe1 C28 C27 -92.6(2)
C33 Fe1 C28 C27 -135.93(19)
C26 Fe1 C28 C27 37.73(16)
C29 Fe1 C28 C27 119.6(2)
C25 Fe1 C28 C27 81.96(17)
C27 C28 C29 C25 0.0(3)
Fe1 C28 C29 C25 59.01(16)
C27 C28 C29 Fe1 -58.98(18)
C26 C25 C29 C28 0.1(3)
C23 C25 C29 C28 -179.5(2)
Fe1 C25 C29 C28 -59.21(17)
C26 C25 C29 Fe1 59.34(15)
C23 C25 C29 Fe1 -120.3(2)
C31 Fe1 C29 C28 156.0(10)
C30 Fe1 C29 C28 -174.5(2)
C34 Fe1 C29 C28 -136.0(2)
C32 Fe1 C29 C28 -57.6(3)
C33 Fe1 C29 C28 -93.7(2)
C26 Fe1 C29 C28 81.54(17)
C27 Fe1 C29 C28 37.56(16)
C25 Fe1 C29 C28 120.1(2)
C31 Fe1 C29 C25 35.9(11)
C30 Fe1 C29 C25 65.4(2)
C34 Fe1 C29 C25 103.9(2)
C32 Fe1 C29 C25 -177.7(2)
C33 Fe1 C29 C25 146.17(18)
C26 Fe1 C29 C25 -38.56(14)
C27 Fe1 C29 C25 -82.53(16)
C28 Fe1 C29 C25 -120.1(2)
C31 Fe1 C30 C34 -118.6(3)
C32 Fe1 C30 C34 -80.1(2)
C33 Fe1 C30 C34 -36.7(2)
C26 Fe1 C30 C34 149.7(2)
C27 Fe1 C30 C34 -174.2(2)
C29 Fe1 C30 C34 66.5(3)
C28 Fe1 C30 C34 36.0(11)
C25 Fe1 C30 C34 105.7(2)
C34 Fe1 C30 C31 118.6(3)
C32 Fe1 C30 C31 38.5(2)
C33 Fe1 C30 C31 81.9(2)
C26 Fe1 C30 C31 -91.7(2)
C27 Fe1 C30 C31 -55.6(3)
C29 Fe1 C30 C31 -174.84(19)
C28 Fe1 C30 C31 154.6(10)
C25 Fe1 C30 C31 -135.7(2)
C34 C30 C31 C32 -0.2(3)
Fe1 C30 C31 C32 -60.4(2)
C34 C30 C31 Fe1 60.3(2)
C34 Fe1 C31 C30 -37.4(2)
C32 Fe1 C31 C30 -117.8(3)
C33 Fe1 C31 C30 -79.9(2)
C26 Fe1 C31 C30 105.2(2)
C27 Fe1 C31 C30 149.0(2)
C29 Fe1 C31 C30 33.2(11)
C28 Fe1 C31 C30 -174.7(2)
C25 Fe1 C31 C30 65.2(3)
C30 Fe1 C31 C32 117.8(3)
C34 Fe1 C31 C32 80.4(2)
C33 Fe1 C31 C32 37.9(2)
C26 Fe1 C31 C32 -137.0(2)
C27 Fe1 C31 C32 -93.2(2)
C29 Fe1 C31 C32 151.0(9)
C28 Fe1 C31 C32 -56.9(3)
C25 Fe1 C31 C32 -177.06(18)
C30 C31 C32 C33 -0.2(3)
Fe1 C31 C32 C33 -60.5(2)
C30 C31 C32 Fe1 60.3(2)
C31 Fe1 C32 C33 117.9(3)
C30 Fe1 C32 C33 79.5(2)
C34 Fe1 C32 C33 36.4(2)
C26 Fe1 C32 C33 -177.6(2)
C27 Fe1 C32 C33 -137.6(2)
C29 Fe1 C32 C33 -56.3(3)
C28 Fe1 C32 C33 -93.6(2)
C25 Fe1 C32 C33 137.0(10)
C30 Fe1 C32 C31 -38.4(2)
C34 Fe1 C32 C31 -81.5(2)
C33 Fe1 C32 C31 -117.9(3)
C26 Fe1 C32 C31 64.4(3)
C27 Fe1 C32 C31 104.5(2)
C29 Fe1 C32 C31 -174.2(2)
C28 Fe1 C32 C31 148.5(2)
C25 Fe1 C32 C31 19.1(11)
C31 C32 C33 C34 0.6(3)
Fe1 C32 C33 C34 -59.4(2)
C31 C32 C33 Fe1 60.0(2)
C31 Fe1 C33 C34 81.4(2)
C30 Fe1 C33 C34 37.2(2)
C32 Fe1 C33 C34 120.0(3)
C26 Fe1 C33 C34 136.6(12)
C27 Fe1 C33 C34 -175.9(2)
C29 Fe1 C33 C34 -91.6(2)
C28 Fe1 C33 C34 -135.7(2)
C25 Fe1 C33 C34 -52.2(3)
C31 Fe1 C33 C32 -38.6(2)
C30 Fe1 C33 C32 -82.8(2)
C34 Fe1 C33 C32 -120.0(3)
C26 Fe1 C33 C32 16.6(14)
C27 Fe1 C33 C32 64.1(3)
C29 Fe1 C33 C32 148.4(2)
C28 Fe1 C33 C32 104.3(2)
C25 Fe1 C33 C32 -172.2(2)
C32 C33 C34 C30 -0.7(4)
Fe1 C33 C34 C30 -60.0(2)
C32 C33 C34 Fe1 59.2(2)
C31 C30 C34 C33 0.6(4)
Fe1 C30 C34 C33 60.4(2)
C31 C30 C34 Fe1 -59.9(2)
C31 Fe1 C34 C33 -81.4(2)
C30 Fe1 C34 C33 -119.6(3)
C32 Fe1 C34 C33 -37.1(2)
C26 Fe1 C34 C33 -172.9(2)
C27 Fe1 C34 C33 28.1(13)
C29 Fe1 C34 C33 105.5(2)
C28 Fe1 C34 C33 66.2(3)
C25 Fe1 C34 C33 149.98(19)
C31 Fe1 C34 C30 38.2(2)
C32 Fe1 C34 C30 82.5(2)
C33 Fe1 C34 C30 119.6(3)
C26 Fe1 C34 C30 -53.4(3)
C27 Fe1 C34 C30 147.7(11)
C29 Fe1 C34 C30 -134.9(2)
C28 Fe1 C34 C30 -174.3(2)
C25 Fe1 C34 C30 -90.4(2)
